data_4316470
loop_
_publ_author_name
'Jean-Claude Berthet'
'Pierre Thu\'ery'
'Michel Ephritikhine'

_publ_section_title
;
 Formation of Uranium(IV) Oxide Clusters from Uranocene [U(\h8-C8H8)2] and
 Uranyl [UO2X2] Compounds
;
_journal_name_full 'Inorganic Chemistry'
_journal_page_first 8173
_journal_page_last 8177
_journal_paper_doi 10.1021/ic101310z
_journal_volume 49
_journal_year 2010
_chemical_formula_sum 'C59 H53 F18 N9 O26 S6 U6'
_chemical_formula_weight 3266.64
_space_group_IT_number 15
_symmetry_cell_setting monoclinic
_symmetry_space_group_name_Hall '-C 2yc'
_symmetry_space_group_name_H-M 'C 1 2/c 1'
_atom_sites_solution_hydrogens geom
_atom_sites_solution_primary direct
_atom_sites_solution_secondary difmap
_audit_creation_method SHELXL-97
_cell_angle_alpha 90.00
_cell_angle_beta 103.598(4)
_cell_angle_gamma 90.00
_cell_formula_units_Z 4
_cell_length_a 14.9595(6)
_cell_length_b 23.7905(16)
_cell_length_c 24.4040(13)
_cell_measurement_reflns_used 95958
_cell_measurement_temperature 100(2)
_cell_measurement_theta_max 25.68
_cell_measurement_theta_min 2.96
_cell_volume 8441.8(8)
_computing_cell_refinement 'HKL2000 (Otwinowski & Minor, 1997)'
_computing_data_collection 'COLLECT (Hooft, 1998)'
_computing_data_reduction 'HKL2000 (Otwinowski & Minor, 1997)'
_computing_molecular_graphics 'SHELXTL (Sheldrick, 1999)'
_computing_publication_material 'SHELXTL (Sheldrick, 1999); PLATON (Spek, 2003)'
_computing_structure_refinement 'SHELXL-97 (Sheldrick, 1997)'
_computing_structure_solution 'SHELXS-97 (Sheldrick, 1997)'
_diffrn_ambient_temperature 100(2)
_diffrn_measured_fraction_theta_full 0.998
_diffrn_measured_fraction_theta_max 0.998
_diffrn_measurement_device_type 'Nonius Kappa-CCD area-detector diffractometer'
_diffrn_measurement_method 'one \f and eight \w scans with 2\% steps'
_diffrn_radiation_monochromator graphite
_diffrn_radiation_source 'fine-focus sealed tube'
_diffrn_radiation_type MoK\a
_diffrn_radiation_wavelength 0.71073
_diffrn_reflns_av_R_equivalents 0.0341
_diffrn_reflns_av_sigmaI/netI 0.0450
_diffrn_reflns_limit_h_max 18
_diffrn_reflns_limit_h_min -18
_diffrn_reflns_limit_k_max 28
_diffrn_reflns_limit_k_min -28
_diffrn_reflns_limit_l_max 29
_diffrn_reflns_limit_l_min -29
_diffrn_reflns_number 95958
_diffrn_reflns_theta_full 25.68
_diffrn_reflns_theta_max 25.68
_diffrn_reflns_theta_min 2.96
_diffrn_standards_decay_% none
_diffrn_standards_interval_time 0
_diffrn_standards_number 0
_exptl_absorpt_coefficient_mu 11.735
_exptl_absorpt_correction_T_max 0.495
_exptl_absorpt_correction_T_min 0.260
_exptl_absorpt_correction_type multi-scan
_exptl_absorpt_process_details 'SCALEPACK (Otwinowski & Minor, 1997)'
_exptl_crystal_colour 'translucent dark brown'
_exptl_crystal_density_diffrn 2.570
_exptl_crystal_density_meas ?
_exptl_crystal_description platelet
_exptl_crystal_F_000 5952
_exptl_crystal_size_max 0.14
_exptl_crystal_size_mid 0.11
_exptl_crystal_size_min 0.06
_refine_diff_density_max 0.724
_refine_diff_density_min -0.810
_refine_diff_density_rms 0.140
_refine_ls_extinction_method none
_refine_ls_goodness_of_fit_ref 0.973
_refine_ls_hydrogen_treatment constr
_refine_ls_matrix_type full
_refine_ls_number_parameters 560
_refine_ls_number_reflns 8002
_refine_ls_number_restraints 0
_refine_ls_restrained_S_all 0.973
_refine_ls_R_factor_all 0.0409
_refine_ls_R_factor_gt 0.0243
_refine_ls_shift/su_max 0.001
_refine_ls_shift/su_mean 0.000
_refine_ls_structure_factor_coef Fsqd
_refine_ls_weighting_details 'calc w=1/[\s^2^(Fo^2^)+(0.0165P)^2^] where P=(Fo^2^+2Fc^2^)/3'
_refine_ls_weighting_scheme calc
_refine_ls_wR_factor_gt 0.0423
_refine_ls_wR_factor_ref 0.0449
_reflns_number_gt 6227
_reflns_number_total 8002
_reflns_threshold_expression >2sigma(I)
_cod_data_source_file ic101310z_si_001_3.cif
_cod_data_source_block 4.py
_cod_depositor_comments
;
The following automatic conversions were performed:

'_exptl_crystal_density_meas' value 'not measured' was changed to '?'
- the value is perceived as not measured.

Automatic conversion script
Id: cif_fix_values 3008 2015-01-20 13:52:24Z robertas 
;
_cod_original_sg_symbol_H-M 'C 2/c'
_cod_database_code 4316470

loop_
_symmetry_equiv_pos_as_xyz
'x, y, z'
'-x, y, -z+1/2'
'x+1/2, y+1/2, z'
'-x+1/2, y+1/2, -z+1/2'
'-x, -y, -z'
'x, -y, z-1/2'
'-x+1/2, -y+1/2, -z'
'x+1/2, -y+1/2, z-1/2'

loop_
_atom_site_label
_atom_site_type_symbol
_atom_site_fract_x
_atom_site_fract_y
_atom_site_fract_z
_atom_site_U_iso_or_equiv
_atom_site_adp_type
_atom_site_occupancy
_atom_site_symmetry_multiplicity
_atom_site_calc_flag
_atom_site_refinement_flags
_atom_site_disorder_assembly
_atom_site_disorder_group
U1 U 0.0000 0.705082(11) 0.7500 0.01665(6) Uani 1 2 d S . .
U2 U -0.099052(10) 0.815972(8) 0.648486(6) 0.01644(5) Uani 1 1 d . . .
U3 U 0.0000 0.925806(10) 0.7500 0.01639(6) Uani 1 2 d S . .
U4 U 0.146148(10) 0.817033(8) 0.711694(6) 0.01669(5) Uani 1 1 d . . .
S1 S -0.33444(7) 0.79236(5) 0.66101(5) 0.0206(3) Uani 1 1 d . . .
S2 S -0.17335(8) 0.96189(5) 0.61647(5) 0.0214(3) Uani 1 1 d . . .
S3 S 0.06206(8) 0.84887(6) 0.56084(5) 0.0237(3) Uani 1 1 d . . .
O1 O -0.27417(18) 0.80770(12) 0.62441(11) 0.0216(8) Uani 1 1 d . . .
O2 O -0.30163(17) 0.81240(12) 0.71852(11) 0.0198(7) Uani 1 1 d . . .
O3 O -0.36874(18) 0.73583(14) 0.65510(12) 0.0275(8) Uani 1 1 d . . .
O4 O -0.16545(19) 0.90394(13) 0.59839(11) 0.0229(8) Uani 1 1 d . . .
O5 O -0.09701(18) 0.97901(13) 0.66296(11) 0.0214(7) Uani 1 1 d . . .
O6 O -0.26252(19) 0.97837(14) 0.62173(12) 0.0306(8) Uani 1 1 d . . .
O7 O -0.03093(18) 0.83069(12) 0.56265(11) 0.0219(8) Uani 1 1 d . . .
O8 O 0.13259(18) 0.82328(13) 0.60553(11) 0.0250(8) Uani 1 1 d . . .
O9 O 0.07382(19) 0.90742(14) 0.55114(12) 0.0304(8) Uani 1 1 d . . .
O10 O 0.02593(17) 0.76178(12) 0.67732(10) 0.0177(7) Uani 1 1 d . . .
O11 O -0.12448(17) 0.76210(12) 0.71691(11) 0.0179(7) Uani 1 1 d . . .
O12 O 0.02485(17) 0.87377(12) 0.67892(10) 0.0169(7) Uani 1 1 d . . .
O13 O 0.12560(17) 0.87307(12) 0.78193(10) 0.0173(7) Uani 1 1 d . . .
F1 F -0.41187(17) 0.88983(13) 0.63212(11) 0.0413(8) Uani 1 1 d . . .
F2 F -0.48411(17) 0.81944(13) 0.58680(11) 0.0438(8) Uani 1 1 d . . .
F3 F -0.48897(16) 0.83449(13) 0.67295(11) 0.0378(8) Uani 1 1 d . . .
F4 F -0.15898(19) 1.05667(12) 0.56440(10) 0.0420(8) Uani 1 1 d . . .
F5 F -0.07182(18) 0.99063(12) 0.54643(10) 0.0378(7) Uani 1 1 d . . .
F6 F -0.21744(17) 0.98853(12) 0.50969(10) 0.0383(8) Uani 1 1 d . . .
F7 F 0.01800(19) 0.82810(14) 0.45300(11) 0.0527(10) Uani 1 1 d . . .
F8 F 0.0785(2) 0.75730(14) 0.50356(12) 0.0495(9) Uani 1 1 d . . .
F9 F 0.16405(18) 0.82674(12) 0.49064(10) 0.0397(8) Uani 1 1 d . . .
N1 N -0.1434(2) 0.72931(16) 0.57758(14) 0.0214(9) Uani 1 1 d . . .
N2 N 0.0904(2) 1.00713(16) 0.71053(14) 0.0208(9) Uani 1 1 d . . .
N3 N 0.2601(2) 0.74646(17) 0.67681(14) 0.0229(9) Uani 1 1 d . . .
N4 N 0.2587(2) 0.89863(17) 0.69740(16) 0.0277(10) Uani 1 1 d . . .
C1 C -0.4350(3) 0.8374(2) 0.63652(19) 0.0262(12) Uani 1 1 d . . .
C2 C -0.1536(3) 1.0019(2) 0.55595(18) 0.0293(12) Uani 1 1 d . . .
C3 C 0.0808(3) 0.8129(3) 0.4987(2) 0.0362(14) Uani 1 1 d . . .
C4 C 0.1107(3) 0.62017(19) 0.73049(19) 0.0258(12) Uani 1 1 d . . .
H4 H 0.1670 0.6203 0.7205 0.031 Uiso 1 1 calc R . .
C5 C 0.0363(3) 0.6188(2) 0.68346(18) 0.0253(12) Uani 1 1 d . . .
H5 H 0.0547 0.6158 0.6497 0.030 Uiso 1 1 calc R . .
C6 C -0.0600(3) 0.62077(19) 0.67530(18) 0.0256(12) Uani 1 1 d . . .
H6 H -0.0903 0.6219 0.6374 0.031 Uiso 1 1 calc R . .
C7 C -0.1206(3) 0.6214(2) 0.71096(19) 0.0290(12) Uani 1 1 d . . .
H7 H -0.1819 0.6231 0.6913 0.035 Uiso 1 1 calc R . .
C8 C -0.2260(3) 0.7054(2) 0.55797(17) 0.0248(12) Uani 1 1 d . . .
H8 H -0.2766 0.7209 0.5684 0.030 Uiso 1 1 calc R . .
C9 C -0.2396(3) 0.6594(2) 0.52352(19) 0.0284(12) Uani 1 1 d . . .
H9 H -0.2981 0.6440 0.5115 0.034 Uiso 1 1 calc R . .
C10 C -0.1659(3) 0.6360(2) 0.50664(18) 0.0277(12) Uani 1 1 d . . .
H10 H -0.1738 0.6051 0.4826 0.033 Uiso 1 1 calc R . .
C11 C -0.0808(3) 0.6596(2) 0.52645(18) 0.0275(12) Uani 1 1 d . . .
H11 H -0.0297 0.6448 0.5161 0.033 Uiso 1 1 calc R . .
C12 C -0.0717(3) 0.7054(2) 0.56173(17) 0.0239(12) Uani 1 1 d . . .
H12 H -0.0135 0.7206 0.5753 0.029 Uiso 1 1 calc R . .
C13 C 0.0968(3) 1.0020(2) 0.65663(18) 0.0231(12) Uani 1 1 d . . .
H13 H 0.0866 0.9669 0.6395 0.028 Uiso 1 1 calc R . .
C14 C 0.1177(3) 1.0463(2) 0.62579(18) 0.0230(11) Uani 1 1 d . . .
H14 H 0.1220 1.0410 0.5887 0.028 Uiso 1 1 calc R . .
C15 C 0.1323(3) 1.0991(2) 0.65051(19) 0.0280(12) Uani 1 1 d . . .
H15 H 0.1445 1.1300 0.6301 0.034 Uiso 1 1 calc R . .
C16 C 0.1284(3) 1.1046(2) 0.70647(18) 0.0241(12) Uani 1 1 d . . .
H16 H 0.1397 1.1390 0.7248 0.029 Uiso 1 1 calc R . .
C17 C 0.1074(3) 1.0581(2) 0.73420(18) 0.0233(12) Uani 1 1 d . . .
H17 H 0.1048 1.0622 0.7717 0.028 Uiso 1 1 calc R . .
C18 C 0.2223(3) 0.7015(2) 0.64797(18) 0.0279(13) Uani 1 1 d . . .
H18 H 0.1584 0.6990 0.6380 0.033 Uiso 1 1 calc R . .
C19 C 0.2725(3) 0.6582(2) 0.63201(18) 0.0291(12) Uani 1 1 d . . .
H19 H 0.2431 0.6269 0.6130 0.035 Uiso 1 1 calc R . .
C20 C 0.3668(3) 0.6624(2) 0.64492(18) 0.0258(12) Uani 1 1 d . . .
H20 H 0.4022 0.6343 0.6340 0.031 Uiso 1 1 calc R . .
C21 C 0.4081(3) 0.7085(2) 0.67405(18) 0.0290(13) Uani 1 1 d . . .
H21 H 0.4718 0.7123 0.6833 0.035 Uiso 1 1 calc R . .
C22 C 0.3528(3) 0.7491(2) 0.68911(18) 0.0270(12) Uani 1 1 d . . .
H22 H 0.3810 0.7802 0.7090 0.032 Uiso 1 1 calc R . .
C23 C 0.2891(3) 0.9339(2) 0.7410(2) 0.0315(13) Uani 1 1 d . . .
H23 H 0.2654 0.9300 0.7728 0.038 Uiso 1 1 calc R . .
C24 C 0.3531(3) 0.9751(2) 0.7410(3) 0.0451(15) Uani 1 1 d . . .
H24 H 0.3725 0.9984 0.7721 0.054 Uiso 1 1 calc R . .
C25 C 0.3880(3) 0.9810(3) 0.6937(3) 0.0566(19) Uani 1 1 d . . .
H25 H 0.4316 1.0085 0.6923 0.068 Uiso 1 1 calc R . .
C26 C 0.3569(4) 0.9455(3) 0.6485(3) 0.0543(17) Uani 1 1 d . . .
H26 H 0.3795 0.9488 0.6162 0.065 Uiso 1 1 calc R . .
C27 C 0.2920(3) 0.9051(2) 0.6516(2) 0.0378(14) Uani 1 1 d . . .
H27 H 0.2709 0.8816 0.6209 0.045 Uiso 1 1 calc R . .
C28 C 0.0505(4) 0.5345(3) 0.4729(3) 0.0598(19) Uani 1 1 d . . .
C29 C 0.0711(4) 0.5320(3) 0.5310(3) 0.0634(19) Uani 1 1 d . . .
C30 C 0.0181(4) 0.4967(3) 0.5565(3) 0.0630(19) Uani 1 1 d . . .

loop_
_atom_site_aniso_label
_atom_site_aniso_U_11
_atom_site_aniso_U_22
_atom_site_aniso_U_33
_atom_site_aniso_U_23
_atom_site_aniso_U_13
_atom_site_aniso_U_12
U1 0.01861(13) 0.01361(15) 0.01846(13) 0.000 0.00581(10) 0.000
U2 0.01843(9) 0.01579(11) 0.01536(9) -0.00021(8) 0.00448(7) -0.00037(8)
U3 0.02002(13) 0.01315(16) 0.01635(13) 0.000 0.00497(10) 0.000
U4 0.01730(9) 0.01662(11) 0.01741(9) -0.00018(8) 0.00661(7) -0.00041(8)
S1 0.0193(6) 0.0203(8) 0.0225(6) 0.0006(5) 0.0052(5) 0.0001(5)
S2 0.0268(7) 0.0174(8) 0.0193(6) 0.0014(5) 0.0040(5) 0.0005(6)
S3 0.0282(7) 0.0260(9) 0.0178(6) 0.0014(6) 0.0074(5) 0.0011(6)
O1 0.0240(16) 0.021(2) 0.0207(16) 0.0011(14) 0.0076(14) 0.0016(14)
O2 0.0185(15) 0.022(2) 0.0183(16) 0.0005(15) 0.0030(13) -0.0005(14)
O3 0.0293(18) 0.021(2) 0.0324(19) -0.0008(16) 0.0071(15) -0.0045(16)
O4 0.0323(17) 0.019(2) 0.0170(16) 0.0000(14) 0.0045(14) -0.0023(15)
O5 0.0270(17) 0.016(2) 0.0191(16) -0.0015(14) 0.0020(14) 0.0013(14)
O6 0.0216(17) 0.037(2) 0.0315(19) 0.0058(17) 0.0023(15) 0.0081(16)
O7 0.0241(17) 0.022(2) 0.0219(17) -0.0016(14) 0.0096(14) -0.0026(14)
O8 0.0229(16) 0.034(2) 0.0196(17) -0.0007(15) 0.0085(13) 0.0021(15)
O9 0.0354(19) 0.025(2) 0.0339(19) 0.0066(17) 0.0140(16) 0.0003(17)
O10 0.0239(16) 0.0133(19) 0.0160(16) -0.0023(14) 0.0049(13) -0.0004(14)
O11 0.0198(15) 0.014(2) 0.0208(16) -0.0012(14) 0.0071(13) 0.0007(14)
O12 0.0192(16) 0.016(2) 0.0169(16) 0.0028(14) 0.0076(13) 0.0006(14)
O13 0.0215(16) 0.015(2) 0.0159(16) 0.0002(13) 0.0061(13) 0.0000(14)
F1 0.0361(17) 0.026(2) 0.059(2) 0.0111(16) 0.0060(15) 0.0035(15)
F2 0.0307(16) 0.063(2) 0.0323(17) -0.0008(16) -0.0045(13) 0.0063(15)
F3 0.0262(15) 0.049(2) 0.0410(17) 0.0055(15) 0.0130(14) 0.0098(14)
F4 0.078(2) 0.018(2) 0.0313(16) 0.0026(14) 0.0149(15) 0.0023(17)
F5 0.0426(17) 0.044(2) 0.0293(16) 0.0112(14) 0.0141(14) 0.0038(15)
F6 0.0455(17) 0.044(2) 0.0186(14) 0.0068(14) -0.0069(13) -0.0047(15)
F7 0.0434(18) 0.095(3) 0.0183(15) -0.0038(16) 0.0053(14) 0.0056(18)
F8 0.072(2) 0.038(2) 0.0495(19) -0.0173(17) 0.0373(17) -0.0123(18)
F9 0.0406(17) 0.055(2) 0.0314(16) -0.0021(15) 0.0234(13) -0.0060(15)
N1 0.026(2) 0.019(3) 0.019(2) -0.0015(18) 0.0037(17) 0.0001(19)
N2 0.020(2) 0.020(3) 0.021(2) -0.0014(19) 0.0017(17) -0.0024(18)
N3 0.027(2) 0.029(3) 0.015(2) -0.0033(19) 0.0097(17) -0.0003(19)
N4 0.027(2) 0.024(3) 0.031(2) 0.008(2) 0.0061(19) -0.001(2)
C1 0.015(2) 0.036(4) 0.028(3) 0.000(3) 0.007(2) 0.003(2)
C2 0.042(3) 0.021(4) 0.023(3) 0.004(2) 0.005(2) 0.003(3)
C3 0.040(3) 0.047(4) 0.024(3) -0.007(3) 0.013(3) -0.007(3)
C4 0.030(3) 0.018(3) 0.033(3) -0.001(2) 0.015(2) 0.007(2)
C5 0.037(3) 0.019(3) 0.024(3) -0.004(2) 0.015(2) 0.002(2)
C6 0.043(3) 0.013(3) 0.022(3) -0.006(2) 0.009(2) -0.007(2)
C7 0.032(3) 0.023(3) 0.032(3) -0.001(2) 0.008(2) -0.008(2)
C8 0.027(3) 0.025(3) 0.022(3) 0.001(2) 0.004(2) 0.000(2)
C9 0.025(3) 0.025(3) 0.031(3) -0.005(3) -0.002(2) -0.007(2)
C10 0.035(3) 0.025(3) 0.020(3) -0.008(2) 0.002(2) -0.002(3)
C11 0.036(3) 0.026(3) 0.023(3) -0.003(2) 0.011(2) 0.007(3)
C12 0.032(3) 0.019(3) 0.020(3) 0.001(2) 0.005(2) -0.001(2)
C13 0.026(3) 0.018(3) 0.025(3) -0.002(2) 0.008(2) 0.001(2)
C14 0.031(3) 0.020(3) 0.021(2) 0.003(2) 0.010(2) -0.005(2)
C15 0.024(3) 0.028(4) 0.032(3) 0.013(3) 0.005(2) -0.004(2)
C16 0.027(3) 0.018(3) 0.026(3) -0.003(2) 0.005(2) -0.008(2)
C17 0.020(2) 0.029(4) 0.021(3) -0.001(2) 0.006(2) -0.003(2)
C18 0.026(3) 0.034(4) 0.026(3) -0.004(2) 0.011(2) -0.001(2)
C19 0.033(3) 0.024(3) 0.035(3) -0.011(3) 0.017(2) -0.005(2)
C20 0.031(3) 0.027(3) 0.026(3) -0.004(2) 0.018(2) 0.010(2)
C21 0.021(3) 0.039(4) 0.030(3) 0.000(3) 0.011(2) 0.006(3)
C22 0.022(3) 0.031(4) 0.029(3) -0.006(2) 0.008(2) -0.010(2)
C23 0.026(3) 0.020(3) 0.051(3) 0.006(3) 0.013(3) 0.006(2)
C24 0.028(3) 0.023(4) 0.084(5) 0.000(3) 0.014(3) -0.001(3)
C25 0.032(3) 0.025(4) 0.121(6) 0.008(4) 0.034(4) -0.003(3)
C26 0.047(4) 0.045(5) 0.083(5) 0.021(4) 0.040(4) 0.000(3)
C27 0.032(3) 0.045(4) 0.041(3) 0.013(3) 0.017(3) -0.001(3)
C28 0.049(4) 0.082(6) 0.049(4) 0.017(4) 0.014(3) -0.009(4)
C29 0.048(4) 0.045(5) 0.096(6) 0.026(4) 0.013(4) 0.020(3)
C30 0.063(4) 0.063(5) 0.064(4) 0.014(4) 0.017(4) 0.002(4)

loop_
_atom_type_symbol
_atom_type_description
_atom_type_scat_dispersion_real
_atom_type_scat_dispersion_imag
_atom_type_scat_source
C C 0.0033 0.0016 'International Tables Vol C Tables 4.2.6.8 and 6.1.1.4'
H H 0.0000 0.0000 'International Tables Vol C Tables 4.2.6.8 and 6.1.1.4'
N N 0.0061 0.0033 'International Tables Vol C Tables 4.2.6.8 and 6.1.1.4'
O O 0.0106 0.0060 'International Tables Vol C Tables 4.2.6.8 and 6.1.1.4'
U U -9.6767 9.6646 'International Tables Vol C Tables 4.2.6.8 and 6.1.1.4'
S S 0.1246 0.1234 'International Tables Vol C Tables 4.2.6.8 and 6.1.1.4'
F F 0.0171 0.0103 'International Tables Vol C Tables 4.2.6.8 and 6.1.1.4'

loop_
_geom_angle_atom_site_label_1
_geom_angle_atom_site_label_2
_geom_angle_atom_site_label_3
_geom_angle
_geom_angle_site_symmetry_1
_geom_angle_site_symmetry_3
_geom_angle_publ_flag
O11 U1 O11 107.42(14) 2_556 . ?
O11 U1 O10 69.90(9) 2_556 2_556 ?
O11 U1 O10 70.06(9) . 2_556 ?
O11 U1 O10 70.07(9) 2_556 . ?
O11 U1 O10 69.90(9) . . ?
O10 U1 O10 109.34(14) 2_556 . ?
U2 U1 U2 88.509(9) 2_556 . ?
U2 U1 U4 58.869(5) 2_556 2_556 ?
U2 U1 U4 59.106(6) . 2_556 ?
U2 U1 U4 59.105(6) 2_556 . ?
U2 U1 U4 58.869(6) . . ?
U4 U1 U4 87.999(9) 2_556 . ?
O11 U2 O10 73.04(9) . . ?
O11 U2 O13 72.03(10) . 2_556 ?
O10 U2 O13 112.76(9) . 2_556 ?
O11 U2 O12 111.96(9) . . ?
O10 U2 O12 72.05(10) . . ?
O13 U2 O12 70.72(9) 2_556 . ?
O11 U2 O4 137.23(9) . . ?
O10 U2 O4 146.90(9) . . ?
O13 U2 O4 75.39(9) 2_556 . ?
O12 U2 O4 81.63(9) . . ?
O11 U2 O1 77.26(9) . . ?
O10 U2 O1 139.63(10) . . ?
O13 U2 O1 82.44(9) 2_556 . ?
O12 U2 O1 146.11(9) . . ?
O4 U2 O1 71.63(9) . . ?
O11 U2 O7 150.56(10) . . ?
O10 U2 O7 82.67(9) . . ?
O13 U2 O7 134.45(10) 2_556 . ?
O12 U2 O7 74.66(9) . . ?
O4 U2 O7 71.05(9) . . ?
O1 U2 O7 113.98(9) . . ?
O11 U2 N1 88.92(10) . . ?
O10 U2 N1 79.72(10) . . ?
O13 U2 N1 151.76(10) 2_556 . ?
O12 U2 N1 137.13(10) . . ?
O4 U2 N1 108.57(10) . . ?
O1 U2 N1 72.93(10) . . ?
O7 U2 N1 70.23(10) . . ?
U4 U2 U3 59.898(5) 2_556 . ?
U4 U2 U1 60.830(5) . . ?
U4 U2 U1 60.710(5) 2_556 . ?
U3 U2 U1 91.217(7) . . ?
O12 U3 O12 112.64(14) . 2_556 ?
O12 U3 O13 71.37(9) . . ?
O12 U3 O13 72.45(9) 2_556 . ?
O12 U3 O13 72.45(9) . 2_556 ?
O12 U3 O13 71.37(9) 2_556 2_556 ?
O13 U3 O13 111.91(15) . 2_556 ?
O12 U3 O5 78.36(9) . . ?
O12 U3 O5 137.84(9) 2_556 . ?
O13 U3 O5 144.81(9) . . ?
O13 U3 O5 74.19(9) 2_556 . ?
O12 U3 O5 137.85(9) . 2_556 ?
O12 U3 O5 78.36(9) 2_556 2_556 ?
O13 U3 O5 74.18(9) . 2_556 ?
O13 U3 O5 144.80(9) 2_556 2_556 ?
O5 U3 O5 121.78(13) . 2_556 ?
O12 U3 N2 150.95(10) . 2_556 ?
O12 U3 N2 86.01(10) 2_556 2_556 ?
O13 U3 N2 137.34(10) . 2_556 ?
O13 U3 N2 94.40(10) 2_556 2_556 ?
O5 U3 N2 73.09(10) . 2_556 ?
O5 U3 N2 65.49(9) 2_556 2_556 ?
O12 U3 N2 86.01(11) . . ?
O12 U3 N2 150.95(10) 2_556 . ?
O13 U3 N2 94.40(10) . . ?
O13 U3 N2 137.35(10) 2_556 . ?
O5 U3 N2 65.49(9) . . ?
O5 U3 N2 73.09(10) 2_556 . ?
N2 U3 N2 87.00(16) 2_556 . ?
U4 U3 U4 89.648(9) . 2_556 ?
U4 U3 U2 59.507(6) . . ?
U4 U3 U2 59.746(6) 2_556 . ?
U4 U3 U2 59.745(6) . 2_556 ?
U4 U3 U2 59.506(6) 2_556 2_556 ?
U2 U3 U2 89.056(9) . 2_556 ?
O10 U4 O13 113.21(9) . . ?
O10 U4 O12 73.03(10) . . ?
O13 U4 O12 70.87(9) . . ?
O10 U4 O11 72.52(9) . 2_556 ?
O13 U4 O11 71.66(10) . 2_556 ?
O12 U4 O11 111.75(9) . 2_556 ?
O10 U4 O2 139.26(10) . 2_556 ?
O13 U4 O2 77.44(9) . 2_556 ?
O12 U4 O2 142.94(9) . 2_556 ?
O11 U4 O2 74.51(9) 2_556 2_556 ?
O10 U4 O8 77.74(9) . . ?
O13 U4 O8 138.24(10) . . ?
O12 U4 O8 74.92(9) . . ?
O11 U4 O8 145.41(10) 2_556 . ?
O2 U4 O8 121.60(9) 2_556 . ?
O10 U4 N4 150.02(10) . . ?
O13 U4 N4 82.58(11) . . ?
O12 U4 N4 89.90(11) . . ?
O11 U4 N4 137.43(10) 2_556 . ?
O2 U4 N4 67.02(10) 2_556 . ?
O8 U4 N4 74.03(11) . . ?
O10 U4 N3 91.61(11) . . ?
O13 U4 N3 145.85(10) . . ?
O12 U4 N3 141.72(10) . . ?
O11 U4 N3 95.74(10) 2_556 . ?
O2 U4 N3 68.54(10) 2_556 . ?
O8 U4 N3 67.53(10) . . ?
N4 U4 N3 86.88(12) . . ?
U2 U4 U2 89.962(7) . 2_556 ?
U2 U4 U3 60.478(5) . . ?
U2 U4 U3 60.357(5) 2_556 . ?
U2 U4 U1 60.301(5) . . ?
U2 U4 U1 60.184(5) 2_556 . ?
U3 U4 U1 91.176(7) . . ?
O3 S1 O2 115.84(18) . . ?
O3 S1 O1 115.56(18) . . ?
O2 S1 O1 113.11(17) . . ?
O3 S1 C1 105.6(2) . . ?
O2 S1 C1 100.9(2) . . ?
O1 S1 C1 103.5(2) . . ?
O6 S2 O4 115.52(19) . . ?
O6 S2 O5 115.43(18) . . ?
O4 S2 O5 113.11(18) . . ?
O6 S2 C2 105.1(2) . . ?
O4 S2 C2 101.9(2) . . ?
O5 S2 C2 103.6(2) . . ?
O9 S3 O8 115.73(18) . . ?
O9 S3 O7 116.51(18) . . ?
O8 S3 O7 112.22(18) . . ?
O9 S3 C3 105.7(2) . . ?
O8 S3 C3 101.6(2) . . ?
O7 S3 C3 102.7(2) . . ?
S1 O1 U2 128.86(16) . . ?
S1 O2 U4 135.16(16) . 2_556 ?
S2 O4 U2 133.73(16) . . ?
S2 O5 U3 132.86(18) . . ?
S3 O7 U2 128.87(16) . . ?
S3 O8 U4 130.74(16) . . ?
U4 O10 U2 108.58(12) . . ?
U4 O10 U1 108.60(10) . . ?
U2 O10 U1 107.19(10) . . ?
U2 O11 U4 109.19(12) . 2_556 ?
U2 O11 U1 109.87(10) . . ?
U4 O11 U1 108.81(10) 2_556 . ?
U3 O12 U4 108.90(10) . . ?
U3 O12 U2 108.39(10) . . ?
U4 O12 U2 106.18(12) . . ?
U3 O13 U4 108.69(10) . . ?
U3 O13 U2 108.28(10) . 2_556 ?
U4 O13 U2 107.05(12) . 2_556 ?
C8 N1 C12 116.5(4) . . ?
C8 N1 U2 128.7(3) . . ?
C12 N1 U2 114.7(3) . . ?
C17 N2 C13 116.9(4) . . ?
C17 N2 U3 124.1(3) . . ?
C13 N2 U3 116.5(3) . . ?
C18 N3 C22 116.2(4) . . ?
C18 N3 U4 116.8(3) . . ?
C22 N3 U4 126.8(3) . . ?
C27 N4 C23 117.8(4) . . ?
C27 N4 U4 124.7(3) . . ?
C23 N4 U4 117.4(3) . . ?
F1 C1 F2 109.3(4) . . ?
F1 C1 F3 108.4(4) . . ?
F2 C1 F3 107.4(4) . . ?
F1 C1 S1 111.9(3) . . ?
F2 C1 S1 110.2(3) . . ?
F3 C1 S1 109.4(3) . . ?
F5 C2 F4 108.6(4) . . ?
F5 C2 F6 108.1(4) . . ?
F4 C2 F6 107.9(4) . . ?
F5 C2 S2 111.5(3) . . ?
F4 C2 S2 110.9(3) . . ?
F6 C2 S2 109.8(3) . . ?
F7 C3 F8 108.5(4) . . ?
F7 C3 F9 107.9(4) . . ?
F8 C3 F9 107.6(4) . . ?
F7 C3 S3 110.7(4) . . ?
F8 C3 S3 112.4(3) . . ?
F9 C3 S3 109.6(3) . . ?
C7 C4 C5 135.2(4) 2_556 . ?
C7 C4 U1 74.3(3) 2_556 . ?
C5 C4 U1 76.2(3) . . ?
C4 C5 C6 134.9(4) . . ?
C4 C5 U1 74.2(3) . . ?
C6 C5 U1 73.8(3) . . ?
C7 C6 C5 134.8(4) . . ?
C7 C6 U1 74.6(3) . . ?
C5 C6 U1 76.4(3) . . ?
C4 C7 C6 134.9(4) 2_556 . ?
C4 C7 U1 75.8(3) 2_556 . ?
C6 C7 U1 75.6(3) . . ?
N1 C8 C9 123.4(4) . . ?
C8 C9 C10 119.5(4) . . ?
C11 C10 C9 118.0(5) . . ?
C10 C11 C12 119.5(4) . . ?
N1 C12 C11 123.0(4) . . ?
N2 C13 C14 122.9(4) . . ?
C13 C14 C15 119.3(4) . . ?
C14 C15 C16 118.3(4) . . ?
C17 C16 C15 118.6(5) . . ?
N2 C17 C16 124.0(4) . . ?
N3 C18 C19 123.8(4) . . ?
C20 C19 C18 118.5(5) . . ?
C19 C20 C21 119.3(4) . . ?
C20 C21 C22 118.2(4) . . ?
N3 C22 C21 124.0(4) . . ?
N4 C23 C24 123.5(5) . . ?
C23 C24 C25 118.3(6) . . ?
C24 C25 C26 118.9(5) . . ?
C27 C26 C25 119.4(5) . . ?
N4 C27 C26 122.1(5) . . ?
C30 C28 C29 119.2(6) 5_566 . ?
C28 C29 C30 118.0(6) . . ?
C28 C30 C29 122.7(6) 5_566 . ?

loop_
_geom_bond_atom_site_label_1
_geom_bond_atom_site_label_2
_geom_bond_distance
_geom_bond_site_symmetry_2
_geom_bond_publ_flag
U1 O11 2.292(3) 2_556 ?
U1 O11 2.292(3) . ?
U1 O10 2.332(3) 2_556 ?
U1 O10 2.332(3) . ?
U1 C7 2.705(5) . ?
U1 C7 2.705(5) 2_556 ?
U1 C6 2.717(4) . ?
U1 C6 2.717(4) 2_556 ?
U1 C4 2.724(4) . ?
U1 C4 2.724(4) 2_556 ?
U1 C5 2.750(5) . ?
U1 C5 2.750(5) 2_556 ?
U2 O11 2.208(3) . ?
U2 O10 2.244(3) . ?
U2 O13 2.281(3) 2_556 ?
U2 O12 2.287(3) . ?
U2 O4 2.508(3) . ?
U2 O1 2.554(3) . ?
U2 O7 2.560(3) . ?
U2 N1 2.673(4) . ?
U3 O12 2.232(3) . ?
U3 O12 2.232(3) 2_556 ?
U3 O13 2.241(3) . ?
U3 O13 2.241(3) 2_556 ?
U3 O5 2.602(3) . ?
U3 O5 2.602(3) 2_556 ?
U3 N2 2.667(4) 2_556 ?
U3 N2 2.667(4) . ?
U4 O10 2.226(3) . ?
U4 O13 2.249(3) . ?
U4 O12 2.252(3) . ?
U4 O11 2.262(3) 2_556 ?
U4 O2 2.542(3) 2_556 ?
U4 O8 2.555(3) . ?
U4 N4 2.646(4) . ?
U4 N3 2.670(4) . ?
S1 O3 1.435(3) . ?
S1 O2 1.454(3) . ?
S1 O1 1.457(3) . ?
S1 C1 1.828(5) . ?
S2 O6 1.425(3) . ?
S2 O4 1.461(3) . ?
S2 O5 1.466(3) . ?
S2 C2 1.838(5) . ?
S3 O9 1.431(3) . ?
S3 O8 1.460(3) . ?
S3 O7 1.467(3) . ?
S3 C3 1.821(5) . ?
O2 U4 2.542(3) 2_556 ?
O11 U4 2.261(3) 2_556 ?
O13 U2 2.281(3) 2_556 ?
F1 C1 1.306(5) . ?
F2 C1 1.332(5) . ?
F3 C1 1.336(5) . ?
F4 C2 1.325(5) . ?
F5 C2 1.325(5) . ?
F6 C2 1.334(5) . ?
F7 C3 1.328(5) . ?
F8 C3 1.329(6) . ?
F9 C3 1.346(5) . ?
N1 C8 1.343(5) . ?
N1 C12 1.348(5) . ?
N2 C17 1.342(6) . ?
N2 C13 1.346(5) . ?
N3 C18 1.332(6) . ?
N3 C22 1.350(5) . ?
N4 C27 1.334(5) . ?
N4 C23 1.347(6) . ?
C4 C7 1.402(6) 2_556 ?
C4 C5 1.399(6) . ?
C5 C6 1.408(6) . ?
C6 C7 1.397(6) . ?
C7 C4 1.402(6) 2_556 ?
C8 C9 1.365(6) . ?
C9 C10 1.382(6) . ?
C10 C11 1.372(6) . ?
C11 C12 1.376(6) . ?
C13 C14 1.373(6) . ?
C14 C15 1.387(6) . ?
C15 C16 1.387(5) . ?
C16 C17 1.370(6) . ?
C18 C19 1.384(6) . ?
C19 C20 1.376(6) . ?
C20 C21 1.374(6) . ?
C21 C22 1.376(6) . ?
C23 C24 1.370(6) . ?
C24 C25 1.382(7) . ?
C25 C26 1.381(8) . ?
C26 C27 1.381(7) . ?
C28 C30 1.331(8) 5_566 ?
C28 C29 1.378(8) . ?
C29 C30 1.398(8) . ?
C30 C28 1.331(8) 5_566 ?
